data_7105464
loop_
_publ_author_name
'Sousa-Pedrares, Antonio'
'Vi\~nas, Clara'
'Teixidor, Francesc'

_publ_section_title
;
 Using the Wittig reaction to produce alkenylcarbaboranes.
;
_journal_issue 17
_journal_name_full 'Chemical communications (Cambridge, England)'
_journal_page_first 2998
_journal_page_last 3000
_journal_paper_doi 10.1039/b921122e
_journal_volume 46
_journal_year 2010
_chemical_formula_sum 'C22 H34 B20'
_chemical_formula_weight 514.69
_chemical_name_systematic
;
?
;
_space_group_IT_number 14
_symmetry_cell_setting monoclinic
_symmetry_space_group_name_Hall '-P 2ybc'
_symmetry_space_group_name_H-M 'P 1 21/c 1'
_atom_sites_solution_hydrogens geom
_atom_sites_solution_primary direct
_atom_sites_solution_secondary difmap
_audit_creation_method SHELXL-97
_cell_angle_alpha 90.00
_cell_angle_beta 104.800(2)
_cell_angle_gamma 90.00
_cell_formula_units_Z 2
_cell_length_a 6.7914(2)
_cell_length_b 21.7400(7)
_cell_length_c 9.7036(3)
_cell_measurement_reflns_used 1961
_cell_measurement_temperature 100(2)
_cell_measurement_theta_max 25.86
_cell_measurement_theta_min 2.87
_cell_volume 1385.16(8)
_computing_cell_refinement 'Bruker APEX2'
_computing_data_collection 'Bruker APEX2'
_computing_data_reduction 'Bruker SAINT'
_computing_structure_refinement 'SHELXL-97 (Sheldrick, 1997)'
_computing_structure_solution 'SHELXS-97 (Sheldrick, 1997)'
_diffrn_ambient_temperature 100(2)
_diffrn_measured_fraction_theta_full 0.997
_diffrn_measured_fraction_theta_max 0.997
_diffrn_measurement_device_type 'Bruker APEX-II CCD'
_diffrn_measurement_method 'omega and phi scans'
_diffrn_radiation_monochromator graphite
_diffrn_radiation_source 'fine-focus sealed tube'
_diffrn_radiation_type MoK\a
_diffrn_radiation_wavelength 0.71073
_diffrn_reflns_av_R_equivalents 0.0329
_diffrn_reflns_av_sigmaI/netI 0.0211
_diffrn_reflns_limit_h_max 8
_diffrn_reflns_limit_h_min -8
_diffrn_reflns_limit_k_max 26
_diffrn_reflns_limit_k_min 0
_diffrn_reflns_limit_l_max 11
_diffrn_reflns_limit_l_min 0
_diffrn_reflns_number 21103
_diffrn_reflns_theta_full 26.01
_diffrn_reflns_theta_max 26.01
_diffrn_reflns_theta_min 1.87
_exptl_absorpt_coefficient_mu 0.059
_exptl_absorpt_correction_T_max 0.9872
_exptl_absorpt_correction_T_min 0.9815
_exptl_absorpt_correction_type multi-scan
_exptl_absorpt_process_details
;
Sheldrick, G.M. SADABS: Program for absorption correction
using area detector data. University of G\"ottingen, Germany, 1996.
;
_exptl_crystal_colour Yellow
_exptl_crystal_density_diffrn 1.234
_exptl_crystal_density_method 'not measured'
_exptl_crystal_description Prism
_exptl_crystal_F_000 532
_exptl_crystal_size_max 0.32
_exptl_crystal_size_mid 0.26
_exptl_crystal_size_min 0.22
_refine_diff_density_max 0.743
_refine_diff_density_min -1.032
_refine_diff_density_rms 0.118
_refine_ls_extinction_method none
_refine_ls_goodness_of_fit_ref 1.839
_refine_ls_hydrogen_treatment mixed
_refine_ls_matrix_type full
_refine_ls_number_parameters 193
_refine_ls_number_reflns 2723
_refine_ls_number_restraints 1
_refine_ls_restrained_S_all 1.840
_refine_ls_R_factor_all 0.1223
_refine_ls_R_factor_gt 0.1094
_refine_ls_shift/su_max 0.000
_refine_ls_shift/su_mean 0.000
_refine_ls_structure_factor_coef Fsqd
_refine_ls_weighting_details 'calc w=1/[\s^2^(Fo^2^)+(0.2000P)^2^+0.0000P] where P=(Fo^2^+2Fc^2^)/3'
_refine_ls_weighting_scheme calc
_refine_ls_wR_factor_gt 0.3810
_refine_ls_wR_factor_ref 0.3995
_reflns_number_gt 2266
_reflns_number_total 2723
_reflns_threshold_expression >2sigma(I)
_cod_data_source_file b921122e.txt
_cod_data_source_block asb27b2
_cod_depositor_comments
;
The following automatic conversions were performed:
'_symmetry_cell_setting' value 'Monoclinic' changed to 'monoclinic'
according to '/home/saulius/struct/CIF-dictionaries/cif_core.dic'
dictionary named 'cif_core.dic' version 2.4.1 from 2010-06-29.

Automatic conversion script
Id: cif_fix_enum 1527 2010-12-29 10:47:43Z saulius 
;
_cod_original_cell_volume 1385.16(7)
_cod_original_sg_symbol_H-M 'P 2(1)/c'
_cod_database_code 7105464

loop_
_symmetry_equiv_pos_as_xyz
'x, y, z'
'-x, y+1/2, -z+1/2'
'-x, -y, -z'
'x, -y-1/2, z-1/2'

loop_
_atom_site_label
_atom_site_type_symbol
_atom_site_fract_x
_atom_site_fract_y
_atom_site_fract_z
_atom_site_U_iso_or_equiv
_atom_site_adp_type
_atom_site_occupancy
_atom_site_symmetry_multiplicity
_atom_site_calc_flag
_atom_site_refinement_flags
_atom_site_disorder_assembly
_atom_site_disorder_group
B3 B 0.0522(8) 0.90030(18) 0.8931(4) 0.0407(11) Uani 1 1 d . . .
H3 H -0.0426 0.9295 0.8061 0.049 Uiso 1 1 calc R . .
B4 B 0.1979(6) 0.93387(17) 1.0489(5) 0.0366(10) Uani 1 1 d . . .
H4 H 0.2054 0.9849 1.0658 0.044 Uiso 1 1 calc R . .
B5 B 0.3991(5) 0.88436(16) 1.1075(5) 0.0338(10) Uani 1 1 d . . .
H5 H 0.5487 0.9046 1.1662 0.041 Uiso 1 1 calc R . .
B6 B 0.3978(6) 0.82624(19) 0.9972(5) 0.0398(12) Uani 1 1 d . . .
H6 H 0.5417 0.8063 0.9800 0.048 Uiso 1 1 calc R . .
B7 B -0.0280(6) 0.82663(16) 0.9346(4) 0.0307(9) Uani 1 1 d . . .
H7 H -0.1766 0.8065 0.8738 0.037 Uiso 1 1 calc R . .
B8 B -0.0158(5) 0.88924(15) 1.0558(4) 0.0232(8) Uani 1 1 d . . .
H8 H -0.1554 0.9106 1.0769 0.028 Uiso 1 1 calc R . .
B9 B 0.2101(5) 0.88080(17) 1.1920(4) 0.0295(9) Uani 1 1 d . . .
H9 H 0.2232 0.8971 1.3035 0.035 Uiso 1 1 calc R . .
B10 B 0.3376(5) 0.81362(16) 1.1593(4) 0.0274(9) Uani 1 1 d . . .
H10 H 0.4345 0.7856 1.2480 0.033 Uiso 1 1 calc R . .
B11 B 0.1899(6) 0.77982(16) 0.9989(4) 0.0286(9) Uani 1 1 d . . .
H11 H 0.1878 0.7289 0.9812 0.034 Uiso 1 1 calc R . .
B12 B 0.0680(5) 0.81450(15) 1.1209(4) 0.0227(8) Uani 1 1 d . . .
H12 H -0.0167 0.7865 1.1838 0.027 Uiso 1 1 calc R . .
C1 C 0.3080(9) 0.8963(2) 0.9271(6) 0.0689(18) Uani 1 1 d . . .
C2 C 0.1791(9) 0.8331(2) 0.8583(5) 0.0609(15) Uani 1 1 d D . .
C3 C 0.3953(8) 0.9252(2) 0.8242(5) 0.0608(13) Uani 1 1 d . . .
H3A H 0.5370 0.9334 0.8565 0.073 Uiso 1 1 calc R . .
C4 C 0.3109(8) 0.9424(2) 0.6914(6) 0.0623(14) Uani 1 1 d . . .
H4A H 0.1688 0.9347 0.6597 0.075 Uiso 1 1 calc R . .
C5 C 0.3962(5) 0.96983(16) 0.5900(3) 0.0306(9) Uani 1 1 d . . .
C6 C 0.5482(5) 0.93801(14) 0.5416(3) 0.0268(8) Uani 1 1 d . . .
C7 C 0.5948(6) 0.87446(15) 0.5768(3) 0.0319(9) Uani 1 1 d . . .
H7A H 0.5233 0.8531 0.6344 0.038 Uiso 1 1 calc R . .
C8 C 0.7397(6) 0.84488(16) 0.5287(4) 0.0390(10) Uani 1 1 d . . .
H8A H 0.7682 0.8028 0.5522 0.047 Uiso 1 1 calc R . .
C9 C 0.8498(6) 0.87631(18) 0.4431(4) 0.0414(10) Uani 1 1 d . . .
H9A H 0.9527 0.8553 0.4113 0.050 Uiso 1 1 calc R . .
C10 C 0.8083(6) 0.93661(17) 0.4064(3) 0.0356(10) Uani 1 1 d . . .
H10A H 0.8830 0.9571 0.3495 0.043 Uiso 1 1 calc R . .
C11 C 0.6540(5) 0.96908(15) 0.4526(3) 0.0271(8) Uani 1 1 d . . .
H2 H 0.171(6) 0.8285(16) 0.751(2) 0.032 Uiso 1 1 d D . .

loop_
_atom_site_aniso_label
_atom_site_aniso_U_11
_atom_site_aniso_U_22
_atom_site_aniso_U_33
_atom_site_aniso_U_23
_atom_site_aniso_U_13
_atom_site_aniso_U_12
B3 0.066(3) 0.032(2) 0.035(2) 0.0157(16) 0.031(2) 0.0243(19)
B4 0.036(2) 0.0191(17) 0.063(3) 0.0027(17) 0.029(2) 0.0024(15)
B5 0.0188(17) 0.0187(17) 0.069(3) 0.0029(16) 0.0211(18) -0.0020(13)
B6 0.030(2) 0.034(2) 0.066(3) 0.029(2) 0.032(2) 0.0147(16)
B7 0.045(2) 0.0265(17) 0.0173(17) -0.0028(13) 0.0024(15) 0.0077(15)
B8 0.0245(17) 0.0256(17) 0.0218(17) -0.0055(13) 0.0102(13) -0.0010(13)
B9 0.0252(18) 0.034(2) 0.030(2) -0.0064(15) 0.0077(15) -0.0057(14)
B10 0.0237(17) 0.0283(18) 0.0305(19) 0.0046(14) 0.0073(14) -0.0019(14)
B11 0.044(2) 0.0226(17) 0.0210(18) 0.0032(13) 0.0112(15) 0.0060(15)
B12 0.0244(17) 0.0268(17) 0.0174(16) 0.0006(12) 0.0064(13) -0.0065(13)
C1 0.105(4) 0.052(3) 0.078(4) 0.041(2) 0.076(3) 0.049(3)
C2 0.115(4) 0.047(2) 0.037(2) 0.0184(18) 0.048(3) 0.045(3)
C3 0.065(3) 0.056(3) 0.063(3) 0.003(2) 0.019(3) -0.005(2)
C4 0.058(3) 0.063(3) 0.065(3) 0.000(2) 0.014(2) 0.003(2)
C5 0.0430(19) 0.0351(19) 0.0189(16) 0.0088(12) 0.0172(14) 0.0152(14)
C6 0.0391(19) 0.0298(17) 0.0122(14) 0.0048(12) 0.0081(13) 0.0117(14)
C7 0.047(2) 0.0309(18) 0.0172(16) 0.0025(12) 0.0076(14) 0.0097(14)
C8 0.056(2) 0.0344(19) 0.0222(17) -0.0024(13) 0.0014(15) 0.0203(17)
C9 0.052(2) 0.052(2) 0.0222(18) 0.0007(15) 0.0125(16) 0.0291(18)
C10 0.044(2) 0.048(2) 0.0171(16) 0.0032(14) 0.0130(14) 0.0188(16)
C11 0.0351(18) 0.0340(18) 0.0142(15) 0.0022(12) 0.0099(12) 0.0115(14)

loop_
_atom_type_symbol
_atom_type_description
_atom_type_scat_dispersion_real
_atom_type_scat_dispersion_imag
_atom_type_scat_source
C C 0.0033 0.0016 'International Tables Vol C Tables 4.2.6.8 and 6.1.1.4'
H H 0.0000 0.0000 'International Tables Vol C Tables 4.2.6.8 and 6.1.1.4'
B B 0.0013 0.0007 'International Tables Vol C Tables 4.2.6.8 and 6.1.1.4'

loop_
_geom_angle_atom_site_label_1
_geom_angle_atom_site_label_2
_geom_angle_atom_site_label_3
_geom_angle
_geom_angle_site_symmetry_1
_geom_angle_site_symmetry_3
_geom_angle_publ_flag
C1 B3 B4 61.5(3) . . ?
C1 B3 B8 108.0(3) . . ?
B4 B3 B8 60.2(2) . . ?
C1 B3 B7 105.7(3) . . ?
B4 B3 B7 108.8(3) . . ?
B8 B3 B7 60.6(2) . . ?
C1 B3 C2 57.8(3) . . ?
B4 B3 C2 108.4(3) . . ?
B8 B3 C2 108.0(3) . . ?
B7 B3 C2 59.4(2) . . ?
B5 B4 B3 104.6(3) . . ?
B5 B4 C1 59.4(3) . . ?
B3 B4 C1 57.7(3) . . ?
B5 B4 B8 103.6(3) . . ?
B3 B4 B8 60.7(2) . . ?
C1 B4 B8 105.5(3) . . ?
B5 B4 B9 57.6(2) . . ?
B3 B4 B9 107.8(3) . . ?
C1 B4 B9 106.2(2) . . ?
B8 B4 B9 59.4(2) . . ?
B6 B5 B9 113.5(3) . . ?
B6 B5 B10 62.6(2) . . ?
B9 B5 B10 62.7(2) . . ?
B6 B5 B4 113.1(3) . . ?
B9 B5 B4 63.3(2) . . ?
B10 B5 B4 115.4(3) . . ?
B6 B5 C1 61.1(3) . . ?
B9 B5 C1 112.3(3) . . ?
B10 B5 C1 112.7(3) . . ?
B4 B5 C1 61.3(2) . . ?
B5 B6 C1 61.4(3) . . ?
B5 B6 C2 107.3(3) . . ?
C1 B6 C2 58.0(3) . . ?
B5 B6 B11 107.9(3) . . ?
C1 B6 B11 108.2(3) . . ?
C2 B6 B11 61.5(3) . . ?
B5 B6 B10 60.1(2) . . ?
C1 B6 B10 110.8(3) . . ?
C2 B6 B10 111.2(3) . . ?
B11 B6 B10 61.5(2) . . ?
C2 B7 B3 60.3(2) . . ?
C2 B7 B11 60.5(2) . . ?
B3 B7 B11 108.8(3) . . ?
C2 B7 B12 108.4(3) . . ?
B3 B7 B12 108.1(3) . . ?
B11 B7 B12 60.02(19) . . ?
C2 B7 B8 108.0(3) . . ?
B3 B7 B8 59.7(2) . . ?
B11 B7 B8 108.1(3) . . ?
B12 B7 B8 60.03(19) . . ?
B9 B8 B4 61.1(2) . . ?
B9 B8 B3 107.9(3) . . ?
B4 B8 B3 59.1(3) . . ?
B9 B8 B12 60.0(2) . . ?
B4 B8 B12 108.9(3) . . ?
B3 B8 B12 107.9(2) . . ?
B9 B8 B7 107.5(2) . . ?
B4 B8 B7 107.2(2) . . ?
B3 B8 B7 59.7(2) . . ?
B12 B8 B7 59.74(18) . . ?
B5 B9 B8 104.8(3) . . ?
B5 B9 B10 58.91(19) . . ?
B8 B9 B10 108.9(2) . . ?
B5 B9 B12 104.7(3) . . ?
B8 B9 B12 60.62(19) . . ?
B10 B9 B12 60.1(2) . . ?
B5 B9 B4 59.0(2) . . ?
B8 B9 B4 59.5(2) . . ?
B10 B9 B4 108.7(3) . . ?
B12 B9 B4 108.0(3) . . ?
B5 B10 B6 57.3(2) . . ?
B5 B10 B9 58.4(2) . . ?
B6 B10 B9 105.7(3) . . ?
B5 B10 B12 104.3(2) . . ?
B6 B10 B12 106.0(3) . . ?
B9 B10 B12 60.12(19) . . ?
B5 B10 B11 103.9(3) . . ?
B6 B10 B11 59.1(2) . . ?
B9 B10 B11 107.8(3) . . ?
B12 B10 B11 60.0(2) . . ?
B6 B11 B7 105.7(3) . . ?
B6 B11 B12 106.1(3) . . ?
B7 B11 B12 60.13(19) . . ?
B6 B11 C2 59.3(3) . . ?
B7 B11 C2 59.2(2) . . ?
B12 B11 C2 107.5(2) . . ?
B6 B11 B10 59.4(2) . . ?
B7 B11 B10 107.7(2) . . ?
B12 B11 B10 59.79(19) . . ?
C2 B11 B10 107.8(3) . . ?
B10 B12 B9 59.8(2) . . ?
B10 B12 B11 60.2(2) . . ?
B9 B12 B11 107.7(2) . . ?
B10 B12 B7 107.8(2) . . ?
B9 B12 B7 107.3(2) . . ?
B11 B12 B7 59.8(2) . . ?
B10 B12 B8 107.7(2) . . ?
B9 B12 B8 59.33(19) . . ?
B11 B12 B8 108.1(2) . . ?
B7 B12 B8 60.23(19) . . ?
C3 C1 C2 110.5(4) . . ?
C3 C1 B3 115.6(4) . . ?
C2 C1 B3 63.7(3) . . ?
C3 C1 B6 119.9(3) . . ?
C2 C1 B6 61.7(3) . . ?
B3 C1 B6 111.5(3) . . ?
C3 C1 B5 132.2(5) . . ?
C2 C1 B5 107.3(3) . . ?
B3 C1 B5 106.9(3) . . ?
B6 C1 B5 57.5(3) . . ?
C3 C1 B4 126.2(4) . . ?
C2 C1 B4 112.4(3) . . ?
B3 C1 B4 60.8(2) . . ?
B6 C1 B4 108.4(3) . . ?
B5 C1 B4 59.3(2) . . ?
C1 C2 B6 60.3(3) . . ?
C1 C2 B7 107.0(3) . . ?
B6 C2 B7 106.5(3) . . ?
C1 C2 B3 58.5(3) . . ?
B6 C2 B3 106.5(3) . . ?
B7 C2 B3 60.3(2) . . ?
C1 C2 B11 108.3(3) . . ?
B6 C2 B11 59.3(2) . . ?
B7 C2 B11 60.3(2) . . ?
B3 C2 B11 108.5(2) . . ?
C4 C3 C1 130.6(5) . . ?
C3 C4 C5 130.7(5) . . ?
C4 C5 C11 119.9(3) . 3_676 ?
C4 C5 C6 119.5(3) . . ?
C11 C5 C6 120.3(3) 3_676 . ?
C5 C6 C11 119.4(3) . . ?
C5 C6 C7 121.6(3) . . ?
C11 C6 C7 119.0(3) . . ?
C8 C7 C6 120.6(3) . . ?
C7 C8 C9 120.6(3) . . ?
C10 C9 C8 120.4(3) . . ?
C9 C10 C11 120.7(3) . . ?
C5 C11 C6 120.2(3) 3_676 . ?
C5 C11 C10 121.1(3) 3_676 . ?
C6 C11 C10 118.7(3) . . ?

loop_
_geom_bond_atom_site_label_1
_geom_bond_atom_site_label_2
_geom_bond_distance
_geom_bond_site_symmetry_2
_geom_bond_publ_flag
B3 C1 1.686(7) . ?
B3 B4 1.741(7) . ?
B3 B8 1.770(5) . ?
B3 B7 1.771(6) . ?
B3 C2 1.772(5) . ?
B4 B5 1.718(5) . ?
B4 C1 1.754(6) . ?
B4 B8 1.761(5) . ?
B4 B9 1.791(6) . ?
B5 B6 1.654(6) . ?
B5 B9 1.693(5) . ?
B5 B10 1.703(5) . ?
B5 C1 1.721(7) . ?
B6 C1 1.716(5) . ?
B6 C2 1.739(7) . ?
B6 B11 1.739(6) . ?
B6 B10 1.745(5) . ?
B7 C2 1.755(6) . ?
B7 B11 1.773(5) . ?
B7 B12 1.778(5) . ?
B7 B8 1.787(5) . ?
B8 B9 1.760(5) . ?
B8 B12 1.783(5) . ?
B9 B10 1.768(5) . ?
B9 B12 1.773(5) . ?
B10 B12 1.773(5) . ?
B10 B11 1.780(5) . ?
B11 B12 1.776(5) . ?
B11 C2 1.777(5) . ?
C1 C3 1.430(6) . ?
C1 C2 1.674(9) . ?
C3 C4 1.323(7) . ?
C4 C5 1.397(6) . ?
C5 C11 1.407(5) 3_676 ?
C5 C6 1.419(4) . ?
C6 C11 1.426(4) . ?
C6 C7 1.439(4) . ?
C7 C8 1.354(5) . ?
C8 C9 1.426(6) . ?
C9 C10 1.369(5) . ?
C10 C11 1.428(4) . ?
C11 C5 1.407(5) 3_676 ?
